data_4063043
_journal_name_full Organometallics
_journal_paper_doi 10.1021/om049843f
_journal_year 2004
_chemical_formula_sum 'C31 H42 N2 O4 Pd'
_chemical_formula_weight 613.07
_space_group_IT_number 15
_symmetry_cell_setting monoclinic
_symmetry_space_group_name_Hall '-C 2yc'
_symmetry_space_group_name_H-M 'C 1 2/c 1'
_cell_angle_alpha 90.00
_cell_angle_beta 118.569(3)
_cell_angle_gamma 90.00
_cell_formula_units_Z 4
_cell_length_a 22.768(2)
_cell_length_b 8.6694(7)
_cell_length_c 17.6035(16)
_cell_measurement_temperature 150(2)
_cell_volume 3051.6(5)
_diffrn_ambient_temperature 150(2)
_exptl_crystal_density_diffrn 1.334
_cod_depositor_comments
;
The following automatic conversions were performed:
'_symmetry_cell_setting' value 'Monoclinic' changed to 'monoclinic'
according to '/home/saulius/struct/CIF-dictionaries/cif_core.dic'
dictionary named 'cif_core.dic' version 2.4.1 from 2010-06-29.

Automatic conversion script
Id: cif_fix_enum 1527 2010-12-29 10:47:43Z saulius 
;
_cod_original_sg_symbol_H-M 'C 2/c'
_cod_database_code 4063043

loop_
_symmetry_equiv_pos_as_xyz
'x, y, z'
'-x, y, -z+1/2'
'x+1/2, y+1/2, z'
'-x+1/2, y+1/2, -z+1/2'
'-x, -y, -z'
'x, -y, z-1/2'
'-x+1/2, -y+1/2, -z'
'x+1/2, -y+1/2, z-1/2'

loop_
_atom_site_label
_atom_site_type_symbol
_atom_site_fract_x
_atom_site_fract_y
_atom_site_fract_z
_atom_site_U_iso_or_equiv
_atom_site_adp_type
_atom_site_occupancy
_atom_site_symmetry_multiplicity
_atom_site_calc_flag
_atom_site_refinement_flags
_atom_site_disorder_assembly
_atom_site_disorder_group
Pd1 Pd 0.018098(16) 0.49356(4) 0.25727(4) 0.01792(17) Uani 0.50 1 d PU . .
N1 N -0.00251(10) 0.8085(2) 0.30925(12) 0.0188(5) Uani 1 1 d U . .
C1 C -0.00742(13) 0.7609(3) 0.38492(16) 0.0216(6) Uani 1 1 d U A .
O1 O 0.1177(2) 0.4927(4) 0.3422(3) 0.0300(9) Uani 0.50 1 d PU A 1
O1A O 0.0774(2) 0.4585(5) 0.3318(2) 0.0268(9) Uani 0.50 1 d PU . 2
C2 C 0.05132(13) 0.7524(3) 0.46384(16) 0.0250(6) Uani 1 1 d U . .
O2 O 0.0699(2) 0.2749(5) 0.2831(3) 0.0306(9) Uani 0.50 1 d PU A 1
O2A O 0.0816(2) 0.2882(5) 0.2397(3) 0.0359(10) Uani 0.50 1 d PU A 2
C3 C 0.04400(16) 0.7192(3) 0.53640(19) 0.0322(7) Uani 1 1 d U A .
H3 H 0.0786(14) 0.714(3) 0.587(2) 0.030(8) Uiso 1 1 d . . .
C4 C -0.01793(16) 0.6938(4) 0.5294(2) 0.0356(7) Uani 1 1 d U . .
H4 H -0.0211(13) 0.671(3) 0.5782(19) 0.029(8) Uiso 1 1 d . . .
C5 C -0.07411(16) 0.6992(4) 0.45050(19) 0.0357(7) Uani 1 1 d U A .
H5 H -0.1167(15) 0.679(3) 0.4461(18) 0.036(8) Uiso 1 1 d . . .
C6 C -0.07111(13) 0.7329(3) 0.37534(17) 0.0274(6) Uani 1 1 d U . .
C7 C 0.11950(13) 0.7801(3) 0.47071(19) 0.0314(7) Uani 1 1 d U A .
H7 H 0.1149(13) 0.764(3) 0.4140(19) 0.027(7) Uiso 1 1 d . . .
C8 C 0.14295(19) 0.9452(4) 0.4985(3) 0.0629(10) Uani 1 1 d U . .
H8A H 0.1112 1.0170 0.4554 0.094 Uiso 1 1 calc R A .
H8B H 0.1873 0.9593 0.5031 0.094 Uiso 1 1 calc R . .
H8C H 0.1454 0.9653 0.5547 0.094 Uiso 1 1 calc R . .
C9 C 0.17176(15) 0.6654(4) 0.5311(2) 0.0494(9) Uani 1 1 d U . .
H9A H 0.2138 0.6820 0.5297 0.074 Uiso 1 1 calc R A .
H9B H 0.1559 0.5601 0.5122 0.074 Uiso 1 1 calc R . .
H9C H 0.1791 0.6805 0.5902 0.074 Uiso 1 1 calc R . .
C10 C -0.13338(14) 0.7423(4) 0.28752(19) 0.0356(7) Uani 1 1 d U A .
H10 H -0.1196(13) 0.720(3) 0.2481(17) 0.022(7) Uiso 1 1 d . . .
C11 C -0.18541(16) 0.6200(5) 0.2756(2) 0.0531(9) Uani 1 1 d U . .
H11A H -0.2043 0.6428 0.3141 0.080 Uiso 1 1 calc R A .
H11B H -0.1641 0.5182 0.2898 0.080 Uiso 1 1 calc R . .
H11C H -0.2212 0.6206 0.2154 0.080 Uiso 1 1 calc R . .
C12 C -0.16407(17) 0.9036(4) 0.2705(2) 0.0563(10) Uani 1 1 d U . .
H12A H -0.1820 0.9241 0.3103 0.085 Uiso 1 1 calc R A .
H12B H -0.2003 0.9101 0.2107 0.085 Uiso 1 1 calc R . .
H12C H -0.1297 0.9802 0.2797 0.085 Uiso 1 1 calc R . .
C13 C 0.0000 0.7145(4) 0.2500 0.0187(8) Uani 1 2 d SU . .
C14 C -0.00175(15) 0.9613(3) 0.28674(18) 0.0289(6) Uani 1 1 d U . .
H14 H -0.0071(13) 1.040(3) 0.3178(18) 0.030(8) Uiso 1 1 d . . .
C15 C 0.11414(17) 0.3504(3) 0.3210(2) 0.0386(7) Uani 1 1 d U A .
C16 C 0.18180(17) 0.2901(5) 0.3809(2) 0.0662(11) Uani 1 1 d U . .
H16A H 0.1875 0.2852 0.4397 0.099 Uiso 1 1 calc R A .
H16B H 0.2157 0.3588 0.3802 0.099 Uiso 1 1 calc R . .
H16C H 0.1869 0.1866 0.3625 0.099 Uiso 1 1 calc R . .

loop_
_atom_site_aniso_label
_atom_site_aniso_U_11
_atom_site_aniso_U_22
_atom_site_aniso_U_33
_atom_site_aniso_U_23
_atom_site_aniso_U_13
_atom_site_aniso_U_12
Pd1 0.0215(4) 0.0144(2) 0.0178(3) -0.00061(18) 0.0094(4) -0.00101(14)
N1 0.0259(11) 0.0168(11) 0.0155(11) -0.0002(9) 0.0113(9) 0.0002(9)
C1 0.0298(14) 0.0184(13) 0.0206(13) -0.0024(11) 0.0152(11) 0.0009(11)
O1 0.028(2) 0.023(2) 0.038(2) -0.0019(17) 0.0141(19) -0.0046(19)
O1A 0.026(2) 0.027(2) 0.024(2) 0.0023(16) 0.0094(19) 0.0043(19)
C2 0.0332(14) 0.0211(14) 0.0185(13) -0.0036(11) 0.0106(12) 0.0006(12)
O2 0.029(2) 0.018(2) 0.043(3) -0.0019(19) 0.017(2) 0.0011(16)
O2A 0.035(2) 0.035(2) 0.037(2) -0.006(2) 0.017(2) 0.0057(18)
C3 0.0421(18) 0.0345(17) 0.0172(15) 0.0007(13) 0.0119(14) 0.0061(14)
C4 0.0501(19) 0.0396(18) 0.0292(16) 0.0052(14) 0.0287(15) 0.0088(15)
C5 0.0405(18) 0.0419(18) 0.0362(17) 0.0027(14) 0.0275(14) 0.0048(15)
C6 0.0316(14) 0.0268(15) 0.0284(15) -0.0018(12) 0.0181(12) 0.0020(12)
C7 0.0290(15) 0.0381(17) 0.0212(15) -0.0022(13) 0.0073(12) -0.0074(13)
C8 0.059(2) 0.051(2) 0.071(3) -0.010(2) 0.023(2) -0.0224(19)
C9 0.0293(17) 0.068(2) 0.044(2) 0.0143(18) 0.0119(15) 0.0032(16)
C10 0.0283(15) 0.053(2) 0.0293(16) 0.0008(15) 0.0172(13) 0.0019(14)
C11 0.0356(18) 0.075(3) 0.049(2) -0.0021(18) 0.0203(16) -0.0119(17)
C12 0.0400(19) 0.064(2) 0.048(2) 0.0088(18) 0.0072(16) 0.0150(17)
C13 0.0187(18) 0.0215(18) 0.0151(18) 0.000 0.0074(15) 0.000
C14 0.0462(17) 0.0161(14) 0.0251(14) -0.0025(12) 0.0176(14) 0.0022(13)
C15 0.0481(18) 0.0213(15) 0.062(2) -0.0022(14) 0.0386(16) -0.0026(14)
C16 0.049(2) 0.077(3) 0.055(2) 0.004(2) 0.0108(17) -0.0137(19)

loop_
_geom_bond_atom_site_label_1
_geom_bond_atom_site_label_2
_geom_bond_distance
_geom_bond_site_symmetry_2
_geom_bond_publ_flag
Pd1 Pd1 0.7367(6) 2 ?
Pd1 O1A 1.394(4) . ?
Pd1 C13 1.950(3) . ?
Pd1 O1A 2.005(4) 2 ?
Pd1 O1 2.034(5) . ?
Pd1 O2 2.163(4) . ?
Pd1 C15 2.288(3) . ?
Pd1 O2A 2.405(4) . ?
N1 C13 1.347(3) . ?
N1 C14 1.385(3) . ?
N1 C1 1.449(3) . ?
C1 C2 1.395(4) . ?
C1 C6 1.399(4) . ?
O1 C15 1.280(5) . ?
O1A C15 1.329(5) . ?
O1A Pd1 2.005(4) 2 ?
C2 C3 1.395(4) . ?
C2 C7 1.518(4) . ?
O2 C15 1.116(5) . ?
O2A C15 1.369(6) . ?
C3 C4 1.373(4) . ?
C4 C5 1.367(4) . ?
C5 C6 1.388(4) . ?
C6 C10 1.520(4) . ?
C7 C8 1.524(5) . ?
C7 C9 1.525(4) . ?
C10 C12 1.528(5) . ?
C10 C11 1.528(4) . ?
C13 N1 1.347(3) 2 ?
C13 Pd1 1.950(3) 2 ?
C14 C14 1.333(6) 2 ?
C15 C16 1.485(5) . ?
